data_1534159
loop_
_publ_author_name
'Angenault, J.'
'Rimsky, A.'

_publ_section_title
;
 Structure cristalline de la phase Zn V2 O6
;
_journal_name_full
;
Comptes Rendus Hebdomadaires des Seances de l'Academie des Sciences, Serie C, 
Sciences Chimiques (1966-)
;
_journal_page_first 227
_journal_page_last 230
_journal_volume 267
_journal_year 1968
_chemical_formula_sum 'O6 V2 Zn'
_chemical_name_systematic 'Zn V2 O6'
_space_group_IT_number 5
_symmetry_space_group_name_Hall 'C 2y'
_symmetry_space_group_name_H-M 'C 1 2 1'
_cell_angle_alpha 90
_cell_angle_beta 111.55
_cell_angle_gamma 90
_cell_formula_units_Z 2
_cell_length_a 9.242
_cell_length_b 3.526
_cell_length_c 6.574
_cell_volume 199.254
_citation_journal_id_ASTM CHDCAQ
_cod_data_source_file Angenault_CHDCAQ_1968_1608.cif
_cod_data_source_block O6V2Zn1
_cod_original_cell_volume 199.2537
_cod_original_formula_sum 'O6 V2 Zn1'
_cod_database_code 1534159

loop_
_symmetry_equiv_pos_as_xyz
x,y,z
-x,y,-z
x+1/2,y+1/2,z
-x+1/2,y+1/2,-z

loop_
_atom_site_label
_atom_site_type_symbol
_atom_site_fract_x
_atom_site_fract_y
_atom_site_fract_z
_atom_site_occupancy
_atom_site_U_iso_or_equiv
O2 O-2 0.47 0.525 0.284 1 0.0
O3 O-2 0.192 0.511 0.568 1 0.0
O1 O-2 0.152 0.551 0.109 1 0.0
Zn1 Zn+2 0 0 0 1 0.0
V1 V+5 0.309 0.517 0.347 1 0.0
